data_4114062
loop_
_publ_author_name
'Jennifer A. Love'
'Melanie S. Sanford'
'Michael W. Day'
'Robert H. Grubbs'

_publ_section_title
;
 Synthesis, Structure, and Activity of Enhanced Initiators for Olefin
 Metathesis
;
_journal_name_full 'Journal of the American Chemical Society'
_journal_page_first 10103
_journal_page_last 10109
_journal_paper_doi 10.1021/ja027472t
_journal_volume 125
_journal_year 2003
_chemical_formula_sum 'C53 H54 Cl2 N2 P Ru'
_chemical_formula_weight 921.92
_chemical_name_systematic
; 
 ? 
;
_space_group_IT_number 148
_symmetry_cell_setting rhombohedral
_symmetry_space_group_name_Hall '-R 3'
_symmetry_space_group_name_H-M 'R -3 :H'
_atom_sites_solution_hydrogens geom
_atom_sites_solution_primary direct
_atom_sites_solution_secondary difmap
_audit_creation_method SHELXL-97
_cell_angle_alpha 90.00
_cell_angle_beta 90.00
_cell_angle_gamma 120.00
_cell_formula_units_Z 18
_cell_length_a 23.6408(7)
_cell_length_b 23.6408(7)
_cell_length_c 45.2398(19)
_cell_measurement_reflns_used 34954
_cell_measurement_temperature 98(2)
_cell_measurement_theta_max 28.67
_cell_measurement_theta_min 2.18
_cell_volume 21896.5(13)
_computing_cell_refinement 'Bruker SMART'
_computing_data_collection 'Bruker SMART'
_computing_data_reduction 'Bruker SAINT v6.2'
_computing_molecular_graphics 'Bruker SHELXTL'
_computing_publication_material 'Bruker SHELXTL'
_computing_structure_refinement 'SHELXL-97 (Sheldrick, 1997)'
_computing_structure_solution 'SHELXS-97 (Sheldrick, 1990)'
_diffrn_ambient_temperature 98(2)
_diffrn_measured_fraction_theta_full 0.938
_diffrn_measured_fraction_theta_max 0.938
_diffrn_measurement_device_type 'CCD area detector'
_diffrn_measurement_method 'omega scans at 5 f settings'
_diffrn_radiation_monochromator graphite
_diffrn_radiation_source 'fine-focus sealed tube'
_diffrn_radiation_type MoK\a
_diffrn_radiation_wavelength 0.71073
_diffrn_reflns_av_R_equivalents 0.0743
_diffrn_reflns_av_sigmaI/netI 0.0462
_diffrn_reflns_limit_h_max 31
_diffrn_reflns_limit_h_min -30
_diffrn_reflns_limit_k_max 30
_diffrn_reflns_limit_k_min -30
_diffrn_reflns_limit_l_max 58
_diffrn_reflns_limit_l_min -60
_diffrn_reflns_number 110902
_diffrn_reflns_theta_full 28.81
_diffrn_reflns_theta_max 28.81
_diffrn_reflns_theta_min 1.34
_exptl_absorpt_coefficient_mu 0.500
_exptl_absorpt_correction_T_max 0.9465
_exptl_absorpt_correction_T_min 0.8813
_exptl_absorpt_correction_type none
_exptl_crystal_colour 'Pale Brown'
_exptl_crystal_density_diffrn 1.258
_exptl_crystal_description Plates
_exptl_crystal_F_000 8622
_exptl_crystal_size_max 0.26
_exptl_crystal_size_mid 0.25
_exptl_crystal_size_min 0.11
_refine_diff_density_max 2.084
_refine_diff_density_min -0.830
_refine_diff_density_rms 0.131
_refine_ls_extinction_method none
_refine_ls_goodness_of_fit_ref 3.793
_refine_ls_hydrogen_treatment Riding
_refine_ls_matrix_type 'Full matrix'
_refine_ls_number_parameters 505
_refine_ls_number_reflns 11939
_refine_ls_number_restraints 7
_refine_ls_restrained_S_all 8.199
_refine_ls_R_factor_all 0.0812
_refine_ls_R_factor_gt 0.0559
_refine_ls_shift/su_max 0.155
_refine_ls_shift/su_mean 0.001
_refine_ls_structure_factor_coef Fsqd
_refine_ls_weighting_details w=1/s^2^(Fo^2^)
_refine_ls_weighting_scheme sigma
_refine_ls_wR_factor_gt 0.1361
_refine_ls_wR_factor_ref 0.1377
_reflns_number_gt 8768
_reflns_number_total 11939
_reflns_threshold_expression >2sigma(I)
_cod_data_source_file ja027472tsi20030515_033334_3.cif
_cod_data_source_block jal42
_cod_depositor_comments
;
The following automatic conversions were performed:

'_atom_sites_solution_primary' value 'direct methods' was changed to
'direct'.

'_atom_sites_solution_secondary' value 'Difference Fourier map' was
changed to 'difmap'.

'_atom_sites_solution_hydrogens' value 'Geometric positions' was
changed to 'geom'.

Automatic conversion script
Id: cif_fix_values 6452 2018-10-05 10:23:21Z andrius 
;
_cod_original_sg_symbol_H-M 'R -3'
_cod_database_code 4114062

loop_
_symmetry_equiv_pos_as_xyz
'x, y, z'
'-y, x-y, z'
'-x+y, -x, z'
'x+2/3, y+1/3, z+1/3'
'-y+2/3, x-y+1/3, z+1/3'
'-x+y+2/3, -x+1/3, z+1/3'
'x+1/3, y+2/3, z+2/3'
'-y+1/3, x-y+2/3, z+2/3'
'-x+y+1/3, -x+2/3, z+2/3'
'-x, -y, -z'
'y, -x+y, -z'
'x-y, x, -z'
'-x+2/3, -y+1/3, -z+1/3'
'y+2/3, -x+y+1/3, -z+1/3'
'x-y+2/3, x+1/3, -z+1/3'
'-x+1/3, -y+2/3, -z+2/3'
'y+1/3, -x+y+2/3, -z+2/3'
'x-y+1/3, x+2/3, -z+2/3'

loop_
_atom_site_label
_atom_site_type_symbol
_atom_site_fract_x
_atom_site_fract_y
_atom_site_fract_z
_atom_site_U_iso_or_equiv
_atom_site_adp_type
_atom_site_occupancy
_atom_site_symmetry_multiplicity
_atom_site_calc_flag
_atom_site_refinement_flags
_atom_site_disorder_assembly
_atom_site_disorder_group
Ru Ru 0.00893(4) 0.32283(4) 0.115129(17) 0.0186(2) Uani 1 1 d . . .
Cl1 Cl -0.10473(12) 0.26704(12) 0.10395(6) 0.0272(6) Uani 1 1 d . . .
Cl2 Cl 0.11466(12) 0.36876(12) 0.13731(5) 0.0259(6) Uani 1 1 d . . .
P P 0.01679(12) 0.23118(12) 0.09734(6) 0.0195(6) Uani 1 1 d . . .
N1 N -0.0364(4) 0.3770(4) 0.16472(17) 0.0217(19) Uani 1 1 d . . .
N2 N -0.0203(4) 0.4352(4) 0.12507(18) 0.026(2) Uani 1 1 d . . .
C1 C 0.0461(5) 0.3717(5) 0.0815(2) 0.022(2) Uani 1 1 d . . .
H1 H 0.0854 0.4112 0.0856 0.026 Uiso 1 1 calc R . .
C2 C 0.0302(5) 0.3648(5) 0.0502(2) 0.025(2) Uani 1 1 d . . .
C3 C -0.0300(5) 0.3195(5) 0.0381(2) 0.033(3) Uani 1 1 d . . .
H3 H -0.0642 0.2900 0.0507 0.039 Uiso 1 1 calc R . .
C4 C -0.0404(6) 0.3170(6) 0.0077(2) 0.040(3) Uani 1 1 d . . .
H4 H -0.0816 0.2861 -0.0004 0.048 Uiso 1 1 calc R . .
C5 C 0.0087(7) 0.3591(6) -0.0106(2) 0.044(3) Uani 1 1 d . . .
H5 H 0.0013 0.3572 -0.0313 0.053 Uiso 1 1 calc R . .
C6 C 0.0692(6) 0.4045(6) 0.0006(3) 0.042(3) Uani 1 1 d . . .
H6 H 0.1032 0.4334 -0.0122 0.051 Uiso 1 1 calc R . .
C7 C 0.0792(5) 0.4072(5) 0.0306(2) 0.033(3) Uani 1 1 d . . .
H7 H 0.1205 0.4386 0.0383 0.040 Uiso 1 1 calc R . .
C8 C -0.0133(5) 0.3868(5) 0.1370(2) 0.021(2) Uani 1 1 d . . .
C9 C -0.0631(5) 0.4197(5) 0.1731(2) 0.030(3) Uani 1 1 d . . .
H9A H -0.0401 0.4470 0.1905 0.036 Uiso 1 1 calc R . .
H9B H -0.1104 0.3938 0.1774 0.036 Uiso 1 1 calc R . .
C10 C -0.0502(6) 0.4613(5) 0.1456(2) 0.033(3) Uani 1 1 d . . .
H10A H -0.0913 0.4562 0.1375 0.040 Uiso 1 1 calc R . .
H10B H -0.0199 0.5080 0.1499 0.040 Uiso 1 1 calc R . .
C11 C -0.0295(5) 0.3368(5) 0.1869(2) 0.021(2) Uani 1 1 d . . .
C12 C 0.0287(5) 0.3631(5) 0.2035(2) 0.026(2) Uani 1 1 d . . .
C13 C 0.0338(5) 0.3239(5) 0.2251(2) 0.029(3) Uani 1 1 d . . .
H13 H 0.0731 0.3405 0.2361 0.034 Uiso 1 1 calc R . .
C14 C -0.0166(5) 0.2617(5) 0.2310(2) 0.029(3) Uani 1 1 d . . .
C15 C -0.0739(5) 0.2381(5) 0.2154(2) 0.029(3) Uani 1 1 d . . .
H15 H -0.1089 0.1955 0.2196 0.035 Uiso 1 1 calc R . .
C16 C -0.0826(5) 0.2750(5) 0.1933(2) 0.024(2) Uani 1 1 d . . .
C17 C 0.0825(5) 0.4323(5) 0.1995(2) 0.030(3) Uani 1 1 d . . .
H17A H 0.1118 0.4457 0.2166 0.044 Uiso 0.50 1 calc PR . .
H17B H 0.0637 0.4609 0.1977 0.044 Uiso 0.50 1 calc PR . .
H17C H 0.1071 0.4355 0.1815 0.044 Uiso 0.50 1 calc PR . .
H17D H 0.0766 0.4490 0.1806 0.044 Uiso 0.50 1 calc PR . .
H17E H 0.1247 0.4338 0.1995 0.044 Uiso 0.50 1 calc PR . .
H17F H 0.0814 0.4593 0.2157 0.044 Uiso 0.50 1 calc PR . .
C18 C -0.0100(6) 0.2205(6) 0.2544(2) 0.043(3) Uani 1 1 d . . .
H18A H 0.0335 0.2447 0.2634 0.064 Uiso 1 1 calc R . .
H18B H -0.0156 0.1802 0.2454 0.064 Uiso 1 1 calc R . .
H18C H -0.0434 0.2096 0.2696 0.064 Uiso 1 1 calc R . .
C19 C -0.1486(5) 0.2503(5) 0.1787(2) 0.034(3) Uani 1 1 d . . .
H19A H -0.1456 0.2823 0.1641 0.051 Uiso 1 1 calc R . .
H19B H -0.1811 0.2441 0.1937 0.051 Uiso 1 1 calc R . .
H19C H -0.1617 0.2086 0.1688 0.051 Uiso 1 1 calc R . .
C20 C 0.0111(5) 0.4719(5) 0.0988(2) 0.027(2) Uani 1 1 d . . .
C21 C 0.0764(6) 0.5175(5) 0.1002(2) 0.030(3) Uani 1 1 d . . .
C22 C 0.1071(6) 0.5542(5) 0.0749(3) 0.039(3) Uani 1 1 d . . .
H22 H 0.1523 0.5858 0.0756 0.047 Uiso 1 1 calc R . .
C23 C 0.0724(7) 0.5452(6) 0.0485(3) 0.041(3) Uani 1 1 d . . .
C24 C 0.0063(6) 0.5006(5) 0.0486(2) 0.036(3) Uani 1 1 d . . .
H24 H -0.0183 0.4955 0.0311 0.043 Uiso 1 1 calc R . .
C25 C -0.0255(6) 0.4631(5) 0.0733(2) 0.031(3) Uani 1 1 d . . .
C26 C 0.1158(5) 0.5285(5) 0.1281(2) 0.035(3) Uani 1 1 d . . .
H26A H 0.0874 0.4995 0.1437 0.053 Uiso 1 1 calc R . .
H26B H 0.1344 0.5741 0.1344 0.053 Uiso 1 1 calc R . .
H26C H 0.1511 0.5192 0.1242 0.053 Uiso 1 1 calc R . .
C27 C 0.1077(7) 0.5825(6) 0.0207(3) 0.057(4) Uani 1 1 d . . .
H27A H 0.0761 0.5707 0.0045 0.085 Uiso 1 1 calc R . .
H27B H 0.1410 0.5713 0.0152 0.085 Uiso 1 1 calc R . .
H27C H 0.1285 0.6296 0.0244 0.085 Uiso 1 1 calc R . .
C28 C -0.0979(6) 0.4128(5) 0.0720(2) 0.038(3) Uani 1 1 d . . .
H28A H -0.1115 0.4022 0.0514 0.057 Uiso 0.50 1 calc PR . .
H28B H -0.1230 0.4306 0.0814 0.057 Uiso 0.50 1 calc PR . .
H28C H -0.1059 0.3731 0.0825 0.057 Uiso 0.50 1 calc PR . .
H28D H -0.1154 0.4018 0.0922 0.057 Uiso 0.50 1 calc PR . .
H28E H -0.1039 0.3733 0.0621 0.057 Uiso 0.50 1 calc PR . .
H28F H -0.1210 0.4308 0.0610 0.057 Uiso 0.50 1 calc PR . .
C29 C -0.0112(4) 0.1666(5) 0.1255(2) 0.019(2) Uani 1 1 d . . .
C30 C -0.0036(5) 0.1848(5) 0.1552(2) 0.025(2) Uani 1 1 d . . .
H30 H 0.0127 0.2291 0.1605 0.030 Uiso 1 1 calc R . .
C31 C -0.0200(5) 0.1376(5) 0.1769(2) 0.030(3) Uani 1 1 d . . .
H31 H -0.0151 0.1498 0.1971 0.036 Uiso 1 1 calc R . .
C32 C -0.0431(5) 0.0739(5) 0.1694(2) 0.031(3) Uani 1 1 d . . .
H32 H -0.0538 0.0421 0.1845 0.037 Uiso 1 1 calc R . .
C33 C -0.0510(5) 0.0556(5) 0.1403(2) 0.027(2) Uani 1 1 d . . .
H33 H -0.0670 0.0112 0.1352 0.032 Uiso 1 1 calc R . .
C34 C -0.0358(4) 0.1011(5) 0.1184(2) 0.024(2) Uani 1 1 d . . .
H34 H -0.0421 0.0879 0.0983 0.028 Uiso 1 1 calc R . .
C35 C 0.0982(5) 0.2452(5) 0.0874(2) 0.022(2) Uani 1 1 d . . .
C36 C 0.1136(5) 0.1950(5) 0.0899(2) 0.029(3) Uani 1 1 d . . .
H36 H 0.0816 0.1532 0.0970 0.035 Uiso 1 1 calc R . .
C37 C 0.1747(5) 0.2058(5) 0.0822(2) 0.032(3) Uani 1 1 d . . .
H37 H 0.1842 0.1713 0.0837 0.039 Uiso 1 1 calc R . .
C38 C 0.2216(5) 0.2656(5) 0.0723(2) 0.031(3) Uani 1 1 d . . .
H38 H 0.2638 0.2731 0.0672 0.037 Uiso 1 1 calc R . .
C39 C 0.2070(5) 0.3161(5) 0.0698(2) 0.033(3) Uani 1 1 d . . .
H39 H 0.2394 0.3578 0.0628 0.040 Uiso 1 1 calc R . .
C40 C 0.1461(5) 0.3059(5) 0.0773(2) 0.025(2) Uani 1 1 d . . .
H40 H 0.1369 0.3405 0.0756 0.030 Uiso 1 1 calc R . .
C41 C -0.0323(5) 0.1891(5) 0.0651(2) 0.023(2) Uani 1 1 d . . .
C42 C -0.1005(5) 0.1529(5) 0.0670(2) 0.026(2) Uani 1 1 d . . .
H42 H -0.1212 0.1445 0.0857 0.031 Uiso 1 1 calc R . .
C43 C -0.1378(6) 0.1292(5) 0.0414(3) 0.034(3) Uani 1 1 d . . .
H43 H -0.1841 0.1055 0.0427 0.041 Uiso 1 1 calc R . .
C44 C -0.1081(7) 0.1400(6) 0.0143(3) 0.043(3) Uani 1 1 d . . .
H44 H -0.1341 0.1240 -0.0030 0.052 Uiso 1 1 calc R . .
C45 C -0.0410(7) 0.1737(6) 0.0120(3) 0.047(3) Uani 1 1 d . . .
H45 H -0.0208 0.1797 -0.0068 0.056 Uiso 1 1 calc R . .
C46 C -0.0030(6) 0.1988(6) 0.0372(2) 0.036(3) Uani 1 1 d . . .
H46 H 0.0432 0.2229 0.0356 0.044 Uiso 1 1 calc R . .
C51 C 1.0304(7) 0.0679(7) 0.0398(3) 0.058(4) Uiso 1 1 d . . 1
H51 H 1.0510 0.1142 0.0396 0.070 Uiso 1 1 calc R . 1
C52 C 0.9623(7) 0.0300(7) 0.0398(3) 0.058(4) Uiso 1 1 d . A 1
H52 H 0.9366 0.0506 0.0400 0.070 Uiso 1 1 calc R A 1
C61 C 0.2789(7) 0.6052(7) 0.1668(3) 0.062(4) Uiso 1 1 d . . 2
H61 H 0.2414 0.5628 0.1671 0.075 Uiso 1 1 calc R . 2
C71 C 0.6648(6) 0.2451(5) 0.0268(4) 0.071(11) Uiso 0.433(11) 1 d PG B 3
H71 H 0.6222 0.2392 0.0248 0.085 Uiso 0.433(11) 1 calc PR B 3
C72 C 0.6973(8) 0.2401(7) 0.0022(3) 0.075(11) Uiso 0.433(11) 1 d PG B 3
H72 H 0.6768 0.2307 -0.0166 0.090 Uiso 0.433(11) 1 calc PR B 3
C73 C 0.7596(8) 0.2488(7) 0.0052(3) 0.036(7) Uiso 0.433(11) 1 d PG B 3
H73 H 0.7818 0.2453 -0.0116 0.044 Uiso 0.433(11) 1 calc PR B 3
C74 C 0.7896(5) 0.2625(5) 0.0327(3) 0.055(9) Uiso 0.433(11) 1 d PG B 3
H74 H 0.8322 0.2684 0.0348 0.066 Uiso 0.433(11) 1 calc PR B 3
C75 C 0.7572(3) 0.2675(3) 0.0573(3) 0.069(10) Uiso 0.433(11) 1 d PG B 3
H75 H 0.7776 0.2769 0.0762 0.083 Uiso 0.433(11) 1 calc PR B 3
C76 C 0.6948(3) 0.2588(3) 0.0544(3) 0.075(11) Uiso 0.433(11) 1 d PG B 3
H76 H 0.6726 0.2623 0.0712 0.090 Uiso 0.433(11) 1 calc PR B 3
C81 C 0.65795(9) 0.27051(8) 0.0901(4) 0.025(6) Uiso 0.027(12) 1 d PGD . 4
H81 H 0.6522 0.2279 0.0914 0.030 Uiso 0.027(12) 1 calc PR . 4
C82 C 0.72115(9) 0.32528(7) 0.0892(4) 0.025(6) Uiso 0.027(12) 1 d PGD . 4
H82 H 0.7581 0.3196 0.0879 0.030 Uiso 0.027(12) 1 calc PR . 4
C91 C 0.1834(14) 0.5887(17) 0.2891(6) 0.025(6) Uiso 0.181(5) 1 d PG C 5
H91 H 0.1545 0.5742 0.3056 0.030 Uiso 0.181(5) 1 calc PR C 5
C92 C 0.1585(11) 0.5759(16) 0.2605(7) 0.025(6) Uiso 0.181(5) 1 d PG C 5
H92 H 0.1126 0.5528 0.2574 0.030 Uiso 0.181(5) 1 calc PR C 5
C93 C 0.2008(15) 0.5971(17) 0.2365(5) 0.025(6) Uiso 0.181(5) 1 d PG C 5
H93 H 0.1837 0.5884 0.2169 0.030 Uiso 0.181(5) 1 calc PR C 5
C94 C 0.2679(14) 0.6310(17) 0.2410(6) 0.025(6) Uiso 0.181(5) 1 d PG C 5
H94 H 0.2968 0.6454 0.2246 0.030 Uiso 0.181(5) 1 calc PR C 5
C95 C 0.2928(11) 0.6437(17) 0.2696(7) 0.025(6) Uiso 0.181(5) 1 d PG C 5
H95 H 0.3387 0.6669 0.2727 0.030 Uiso 0.181(5) 1 calc PR C 5
C96 C 0.2506(15) 0.6226(17) 0.2936(5) 0.025(6) Uiso 0.181(5) 1 d PG C 5
H96 H 0.2676 0.6313 0.3132 0.030 Uiso 0.181(5) 1 calc PR C 5

loop_
_atom_site_aniso_label
_atom_site_aniso_U_11
_atom_site_aniso_U_22
_atom_site_aniso_U_33
_atom_site_aniso_U_23
_atom_site_aniso_U_13
_atom_site_aniso_U_12
Ru 0.0188(5) 0.0179(5) 0.0210(4) 0.0006(4) 0.0007(4) 0.0106(4)
Cl1 0.0201(13) 0.0244(14) 0.0367(16) -0.0053(12) 0.0001(11) 0.0109(11)
Cl2 0.0233(14) 0.0307(15) 0.0252(14) -0.0023(11) -0.0041(11) 0.0146(12)
P 0.0194(14) 0.0202(14) 0.0217(14) 0.0015(11) 0.0023(11) 0.0119(12)
N1 0.025(5) 0.023(5) 0.023(5) -0.003(4) -0.003(4) 0.015(4)
N2 0.038(5) 0.024(5) 0.024(5) -0.004(4) -0.006(4) 0.022(4)
C1 0.026(6) 0.019(5) 0.024(6) -0.001(4) 0.000(4) 0.015(5)
C2 0.034(6) 0.021(6) 0.025(6) 0.001(5) -0.002(5) 0.018(5)
C3 0.040(7) 0.023(6) 0.034(7) 0.007(5) -0.003(5) 0.015(6)
C4 0.049(8) 0.030(7) 0.034(7) -0.001(6) -0.014(6) 0.015(6)
C5 0.076(10) 0.044(8) 0.018(6) -0.001(6) -0.008(7) 0.033(8)
C6 0.052(8) 0.041(8) 0.026(7) 0.002(6) 0.006(6) 0.017(7)
C7 0.035(7) 0.035(7) 0.026(6) 0.001(5) 0.000(5) 0.014(6)
C8 0.020(5) 0.017(5) 0.021(6) -0.006(4) -0.007(4) 0.007(4)
C9 0.036(7) 0.035(7) 0.031(6) -0.009(5) -0.003(5) 0.026(6)
C10 0.051(8) 0.039(7) 0.026(6) -0.005(5) -0.004(5) 0.035(6)
C11 0.025(6) 0.027(6) 0.018(5) -0.002(4) 0.003(4) 0.017(5)
C12 0.023(6) 0.036(7) 0.023(6) -0.002(5) 0.006(5) 0.019(5)
C13 0.027(6) 0.045(7) 0.022(6) 0.000(5) 0.001(5) 0.024(6)
C14 0.035(7) 0.043(7) 0.023(6) 0.009(5) 0.011(5) 0.030(6)
C15 0.034(7) 0.026(6) 0.031(6) 0.006(5) 0.014(5) 0.018(5)
C16 0.023(6) 0.028(6) 0.024(6) -0.003(5) 0.006(5) 0.014(5)
C17 0.020(6) 0.035(7) 0.028(6) -0.006(5) -0.003(5) 0.010(5)
C18 0.062(9) 0.053(8) 0.026(7) 0.007(6) 0.010(6) 0.039(7)
C19 0.023(6) 0.034(7) 0.043(7) -0.005(5) 0.000(5) 0.013(5)
C20 0.042(7) 0.022(6) 0.023(6) -0.002(5) -0.003(5) 0.022(6)
C21 0.047(7) 0.022(6) 0.027(6) -0.003(5) -0.004(5) 0.021(6)
C22 0.052(8) 0.025(6) 0.040(7) -0.001(5) -0.003(6) 0.019(6)
C23 0.064(9) 0.033(7) 0.031(7) 0.003(5) 0.001(6) 0.028(7)
C24 0.057(8) 0.037(7) 0.023(6) -0.004(5) -0.012(6) 0.031(7)
C25 0.045(7) 0.026(6) 0.031(7) -0.007(5) -0.009(5) 0.025(6)
C26 0.042(7) 0.027(6) 0.034(7) 0.002(5) -0.005(6) 0.015(6)
C27 0.070(10) 0.059(9) 0.032(7) 0.007(7) -0.002(7) 0.025(8)
C28 0.054(8) 0.036(7) 0.036(7) -0.004(6) -0.012(6) 0.031(7)
C29 0.016(5) 0.022(5) 0.024(6) 0.002(4) 0.003(4) 0.012(4)
C30 0.021(6) 0.027(6) 0.030(6) 0.003(5) 0.000(5) 0.015(5)
C31 0.032(6) 0.040(7) 0.024(6) 0.006(5) 0.000(5) 0.022(6)
C32 0.026(6) 0.030(6) 0.038(7) 0.014(5) 0.003(5) 0.016(5)
C33 0.021(6) 0.021(6) 0.040(7) 0.004(5) 0.002(5) 0.012(5)
C34 0.020(5) 0.024(6) 0.031(6) -0.001(5) 0.000(5) 0.014(5)
C35 0.021(5) 0.031(6) 0.018(5) -0.002(4) 0.000(4) 0.016(5)
C36 0.026(6) 0.026(6) 0.037(7) 0.002(5) 0.007(5) 0.014(5)
C37 0.030(6) 0.034(7) 0.039(7) 0.000(5) 0.006(5) 0.021(6)
C38 0.022(6) 0.040(7) 0.033(7) -0.004(5) 0.004(5) 0.017(6)
C39 0.028(6) 0.034(7) 0.032(7) 0.000(5) 0.004(5) 0.010(5)
C40 0.023(6) 0.027(6) 0.030(6) 0.002(5) 0.006(5) 0.015(5)
C41 0.031(6) 0.023(6) 0.022(6) -0.002(4) -0.002(5) 0.019(5)
C42 0.032(6) 0.017(5) 0.031(6) 0.001(5) -0.003(5) 0.014(5)
C43 0.036(7) 0.018(6) 0.046(8) -0.006(5) -0.015(6) 0.012(5)
C44 0.065(9) 0.035(7) 0.032(7) -0.013(6) -0.022(7) 0.027(7)
C45 0.065(10) 0.057(9) 0.027(7) -0.006(6) -0.002(6) 0.036(8)
C46 0.041(7) 0.044(7) 0.030(7) 0.001(6) 0.000(6) 0.026(6)

loop_
_atom_type_symbol
_atom_type_description
_atom_type_scat_dispersion_real
_atom_type_scat_dispersion_imag
_atom_type_scat_source
C C 0.0033 0.0016 'International Tables Vol C Tables 4.2.6.8 and 6.1.1.4'
H H 0.0000 0.0000 'International Tables Vol C Tables 4.2.6.8 and 6.1.1.4'
N N 0.0061 0.0033 'International Tables Vol C Tables 4.2.6.8 and 6.1.1.4'
P P 0.1023 0.0942 'International Tables Vol C Tables 4.2.6.8 and 6.1.1.4'
Cl Cl 0.1484 0.1585 'International Tables Vol C Tables 4.2.6.8 and 6.1.1.4'
Ru Ru -1.2594 0.8363 'International Tables Vol C Tables 4.2.6.8 and 6.1.1.4'

loop_
_geom_angle_atom_site_label_1
_geom_angle_atom_site_label_2
_geom_angle_atom_site_label_3
_geom_angle
_geom_angle_site_symmetry_1
_geom_angle_site_symmetry_3
_geom_angle_publ_flag
C1 Ru C8 98.7(4) . . yes
C1 Ru Cl1 102.9(3) . . yes
C8 Ru Cl1 83.0(3) . . yes
C1 Ru Cl2 90.0(3) . . yes
C8 Ru Cl2 93.3(3) . . yes
Cl1 Ru Cl2 166.96(9) . . yes
C1 Ru P 93.5(3) . . yes
C8 Ru P 167.1(3) . . yes
Cl1 Ru P 90.23(9) . . yes
Cl2 Ru P 90.88(9) . . yes
C41 P C35 103.2(4) . . ?
C41 P C29 103.6(4) . . ?
C35 P C29 103.2(4) . . ?
C41 P Ru 116.5(3) . . ?
C35 P Ru 117.7(3) . . ?
C29 P Ru 111.0(3) . . ?
C8 N1 C11 126.3(8) . . ?
C8 N1 C9 113.3(8) . . ?
C11 N1 C9 119.9(8) . . ?
C8 N2 C20 126.7(8) . . ?
C8 N2 C10 112.8(8) . . ?
C20 N2 C10 118.6(8) . . ?
C2 C1 Ru 135.8(8) . . ?
C2 C1 H1 112.1 . . ?
Ru C1 H1 112.1 . . ?
C3 C2 C7 117.5(10) . . ?
C3 C2 C1 125.2(9) . . ?
C7 C2 C1 117.4(9) . . ?
C4 C3 C2 120.7(10) . . ?
C4 C3 H3 119.7 . . ?
C2 C3 H3 119.7 . . ?
C5 C4 C3 119.9(11) . . ?
C5 C4 H4 120.1 . . ?
C3 C4 H4 120.1 . . ?
C4 C5 C6 121.0(10) . . ?
C4 C5 H5 119.5 . . ?
C6 C5 H5 119.5 . . ?
C7 C6 C5 119.0(11) . . ?
C7 C6 H6 120.5 . . ?
C5 C6 H6 120.5 . . ?
C6 C7 C2 122.0(11) . . ?
C6 C7 H7 119.0 . . ?
C2 C7 H7 119.0 . . ?
N1 C8 N2 108.1(8) . . ?
N1 C8 Ru 123.3(7) . . ?
N2 C8 Ru 127.4(7) . . ?
N1 C9 C10 102.5(8) . . ?
N1 C9 H9A 111.3 . . ?
C10 C9 H9A 111.3 . . ?
N1 C9 H9B 111.3 . . ?
C10 C9 H9B 111.3 . . ?
H9A C9 H9B 109.2 . . ?
N2 C10 C9 103.2(8) . . ?
N2 C10 H10A 111.1 . . ?
C9 C10 H10A 111.1 . . ?
N2 C10 H10B 111.1 . . ?
C9 C10 H10B 111.1 . . ?
H10A C10 H10B 109.1 . . ?
C16 C11 C12 121.2(9) . . ?
C16 C11 N1 119.5(9) . . ?
C12 C11 N1 119.0(9) . . ?
C13 C12 C11 118.0(9) . . ?
C13 C12 C17 120.3(9) . . ?
C11 C12 C17 121.6(9) . . ?
C14 C13 C12 122.0(10) . . ?
C14 C13 H13 119.0 . . ?
C12 C13 H13 119.0 . . ?
C15 C14 C13 118.8(10) . . ?
C15 C14 C18 120.1(10) . . ?
C13 C14 C18 121.0(10) . . ?
C14 C15 C16 122.2(10) . . ?
C14 C15 H15 118.9 . . ?
C16 C15 H15 118.9 . . ?
C15 C16 C11 117.5(9) . . ?
C15 C16 C19 120.7(9) . . ?
C11 C16 C19 121.7(9) . . ?
C12 C17 H17A 109.5 . . ?
C12 C17 H17B 109.5 . . ?
H17A C17 H17B 109.5 . . ?
C12 C17 H17C 109.5 . . ?
H17A C17 H17C 109.5 . . ?
H17B C17 H17C 109.5 . . ?
C12 C17 H17D 109.5 . . ?
H17A C17 H17D 141.1 . . ?
H17B C17 H17D 56.3 . . ?
H17C C17 H17D 56.3 . . ?
C12 C17 H17E 109.5 . . ?
H17A C17 H17E 56.3 . . ?
H17B C17 H17E 141.1 . . ?
H17C C17 H17E 56.3 . . ?
H17D C17 H17E 109.5 . . ?
C12 C17 H17F 109.5 . . ?
H17A C17 H17F 56.3 . . ?
H17B C17 H17F 56.3 . . ?
H17C C17 H17F 141.1 . . ?
H17D C17 H17F 109.5 . . ?
H17E C17 H17F 109.5 . . ?
C14 C18 H18A 109.5 . . ?
C14 C18 H18B 109.5 . . ?
H18A C18 H18B 109.5 . . ?
C14 C18 H18C 109.5 . . ?
H18A C18 H18C 109.5 . . ?
H18B C18 H18C 109.5 . . ?
C16 C19 H19A 109.5 . . ?
C16 C19 H19B 109.5 . . ?
H19A C19 H19B 109.5 . . ?
C16 C19 H19C 109.5 . . ?
H19A C19 H19C 109.5 . . ?
H19B C19 H19C 109.5 . . ?
C21 C20 C25 121.8(10) . . ?
C21 C20 N2 118.2(9) . . ?
C25 C20 N2 119.9(10) . . ?
C20 C21 C22 118.6(10) . . ?
C20 C21 C26 122.0(10) . . ?
C22 C21 C26 119.4(10) . . ?
C21 C22 C23 121.3(11) . . ?
C21 C22 H22 119.4 . . ?
C23 C22 H22 119.4 . . ?
C24 C23 C22 117.9(11) . . ?
C24 C23 C27 121.6(11) . . ?
C22 C23 C27 120.4(12) . . ?
C23 C24 C25 122.1(10) . . ?
C23 C24 H24 119.0 . . ?
C25 C24 H24 119.0 . . ?
C24 C25 C20 118.2(11) . . ?
C24 C25 C28 120.4(10) . . ?
C20 C25 C28 121.4(10) . . ?
C21 C26 H26A 109.5 . . ?
C21 C26 H26B 109.5 . . ?
H26A C26 H26B 109.5 . . ?
C21 C26 H26C 109.5 . . ?
H26A C26 H26C 109.5 . . ?
H26B C26 H26C 109.5 . . ?
C23 C27 H27A 109.5 . . ?
C23 C27 H27B 109.5 . . ?
H27A C27 H27B 109.5 . . ?
C23 C27 H27C 109.5 . . ?
H27A C27 H27C 109.5 . . ?
H27B C27 H27C 109.5 . . ?
C25 C28 H28A 109.5 . . ?
C25 C28 H28B 109.5 . . ?
H28A C28 H28B 109.5 . . ?
C25 C28 H28C 109.5 . . ?
H28A C28 H28C 109.5 . . ?
H28B C28 H28C 109.5 . . ?
C25 C28 H28D 109.5 . . ?
H28A C28 H28D 141.1 . . ?
H28B C28 H28D 56.3 . . ?
H28C C28 H28D 56.3 . . ?
C25 C28 H28E 109.5 . . ?
H28A C28 H28E 56.3 . . ?
H28B C28 H28E 141.1 . . ?
H28C C28 H28E 56.3 . . ?
H28D C28 H28E 109.5 . . ?
C25 C28 H28F 109.5 . . ?
H28A C28 H28F 56.3 . . ?
H28B C28 H28F 56.3 . . ?
H28C C28 H28F 141.1 . . ?
H28D C28 H28F 109.5 . . ?
H28E C28 H28F 109.5 . . ?
C30 C29 C34 118.9(9) . . ?
C30 C29 P 118.3(7) . . ?
C34 C29 P 122.7(8) . . ?
C29 C30 C31 119.5(10) . . ?
C29 C30 H30 120.3 . . ?
C31 C30 H30 120.3 . . ?
C32 C31 C30 120.7(10) . . ?
C32 C31 H31 119.6 . . ?
C30 C31 H31 119.6 . . ?
C31 C32 C33 120.1(10) . . ?
C31 C32 H32 119.9 . . ?
C33 C32 H32 119.9 . . ?
C32 C33 C34 120.4(10) . . ?
C32 C33 H33 119.8 . . ?
C34 C33 H33 119.8 . . ?
C33 C34 C29 120.4(10) . . ?
C33 C34 H34 119.8 . . ?
C29 C34 H34 119.8 . . ?
C40 C35 C36 118.4(9) . . ?
C40 C35 P 120.5(7) . . ?
C36 C35 P 121.2(8) . . ?
C37 C36 C35 120.8(10) . . ?
C37 C36 H36 119.6 . . ?
C35 C36 H36 119.6 . . ?
C38 C37 C36 120.4(10) . . ?
C38 C37 H37 119.8 . . ?
C36 C37 H37 119.8 . . ?
C37 C38 C39 119.4(10) . . ?
C37 C38 H38 120.3 . . ?
C39 C38 H38 120.3 . . ?
C40 C39 C38 120.7(10) . . ?
C40 C39 H39 119.6 . . ?
C38 C39 H39 119.6 . . ?
C39 C40 C35 120.3(10) . . ?
C39 C40 H40 119.9 . . ?
C35 C40 H40 119.9 . . ?
C42 C41 C46 118.7(10) . . ?
C42 C41 P 120.6(8) . . ?
C46 C41 P 120.3(8) . . ?
C43 C42 C41 120.0(10) . . ?
C43 C42 H42 120.0 . . ?
C41 C42 H42 120.0 . . ?
C44 C43 C42 120.4(11) . . ?
C44 C43 H43 119.8 . . ?
C42 C43 H43 119.8 . . ?
C43 C44 C45 120.6(11) . . ?
C43 C44 H44 119.7 . . ?
C45 C44 H44 119.7 . . ?
C44 C45 C46 119.7(11) . . ?
C44 C45 H45 120.2 . . ?
C46 C45 H45 120.2 . . ?
C45 C46 C41 120.6(11) . . ?
C45 C46 H46 119.7 . . ?
C41 C46 H46 119.7 . . ?
C52 C51 C52 119.7(16) 3_765 . ?
C52 C51 H51 120.2 3_765 . ?
C52 C51 H51 120.2 . . ?
C51 C52 C51 120.3(16) 2_645 . ?
C51 C52 H52 119.8 2_645 . ?
C51 C52 H52 119.8 . . ?
C61 C61 C61 119.99(5) 15 14_455 ?
C61 C61 H61 120.0 15 . ?
C61 C61 H61 120.0 14_455 . ?
C72 C71 C76 120.0 . . ?
C72 C71 H71 120.0 . . ?
C76 C71 H71 120.0 . . ?
C73 C72 C71 120.0 . . ?
C73 C72 H72 120.0 . . ?
C71 C72 H72 120.0 . . ?
C74 C73 C72 120.0 . . ?
C74 C73 H73 120.0 . . ?
C72 C73 H73 120.0 . . ?
C75 C74 C73 120.0 . . ?
C75 C74 H74 120.0 . . ?
C73 C74 H74 120.0 . . ?
C74 C75 C76 120.0 . . ?
C74 C75 H75 120.0 . . ?
C76 C75 H75 120.0 . . ?
C75 C76 C71 120.0 . . ?
C75 C76 H76 120.0 . . ?
C71 C76 H76 120.0 . . ?
C82 C81 C82 119.88(17) 3_665 . ?
C82 C81 H81 120.1 3_665 . ?
C82 C81 H81 120.1 . . ?
C81 C82 C81 119.94(17) 2_655 . ?
C81 C82 H82 120.0 2_655 . ?
C81 C82 H82 120.0 . . ?
C92 C91 C96 120.0 . . ?
C92 C91 H91 120.0 . . ?
C96 C91 H91 120.0 . . ?
C93 C92 C91 120.0 . . ?
C93 C92 H92 120.0 . . ?
C91 C92 H92 120.0 . . ?
C92 C93 C94 120.0 . . ?
C92 C93 H93 120.0 . . ?
C94 C93 H93 120.0 . . ?
C95 C94 C93 120.0 . . ?
C95 C94 H94 120.0 . . ?
C93 C94 H94 120.0 . . ?
C94 C95 C96 120.0 . . ?
C94 C95 H95 120.0 . . ?
C96 C95 H95 120.0 . . ?
C95 C96 C91 120.0 . . ?
C95 C96 H96 120.0 . . ?
C91 C96 H96 120.0 . . ?

loop_
_geom_bond_atom_site_label_1
_geom_bond_atom_site_label_2
_geom_bond_distance
_geom_bond_site_symmetry_2
_geom_bond_publ_flag
Ru C1 1.847(9) . yes
Ru C8 2.084(9) . yes
Ru Cl1 2.382(3) . yes
Ru Cl2 2.392(2) . yes
Ru P 2.404(3) . yes
P C41 1.820(10) . ?
P C35 1.837(10) . ?
P C29 1.839(10) . ?
N1 C8 1.338(11) . ?
N1 C11 1.447(12) . ?
N1 C9 1.483(12) . ?
N2 C8 1.349(12) . ?
N2 C20 1.441(12) . ?
N2 C10 1.476(12) . ?
C1 C2 1.452(13) . ?
C1 H1 0.9500 . ?
C2 C3 1.395(14) . ?
C2 C7 1.404(14) . ?
C3 C4 1.395(14) . ?
C3 H3 0.9500 . ?
C4 C5 1.365(16) . ?
C4 H4 0.9500 . ?
C5 C6 1.386(16) . ?
C5 H5 0.9500 . ?
C6 C7 1.371(14) . ?
C6 H6 0.9500 . ?
C7 H7 0.9500 . ?
C9 C10 1.516(14) . ?
C9 H9A 0.9900 . ?
C9 H9B 0.9900 . ?
C10 H10A 0.9900 . ?
C10 H10B 0.9900 . ?
C11 C16 1.400(13) . ?
C11 C12 1.410(13) . ?
C12 C13 1.392(13) . ?
C12 C17 1.499(14) . ?
C13 C14 1.379(14) . ?
C13 H13 0.9500 . ?
C14 C15 1.377(14) . ?
C14 C18 1.498(14) . ?
C15 C16 1.406(14) . ?
C15 H15 0.9500 . ?
C16 C19 1.517(13) . ?
C17 H17A 0.9800 . ?
C17 H17B 0.9800 . ?
C17 H17C 0.9800 . ?
C17 H17D 0.9800 . ?
C17 H17E 0.9800 . ?
C17 H17F 0.9800 . ?
C18 H18A 0.9800 . ?
C18 H18B 0.9800 . ?
C18 H18C 0.9800 . ?
C19 H19A 0.9800 . ?
C19 H19B 0.9800 . ?
C19 H19C 0.9800 . ?
C20 C21 1.374(14) . ?
C20 C25 1.392(14) . ?
C21 C22 1.400(14) . ?
C21 C26 1.510(14) . ?
C22 C23 1.403(15) . ?
C22 H22 0.9500 . ?
C23 C24 1.381(15) . ?
C23 C27 1.525(15) . ?
C24 C25 1.393(15) . ?
C24 H24 0.9500 . ?
C25 C28 1.520(15) . ?
C26 H26A 0.9800 . ?
C26 H26B 0.9800 . ?
C26 H26C 0.9800 . ?
C27 H27A 0.9800 . ?
C27 H27B 0.9800 . ?
C27 H27C 0.9800 . ?
C28 H28A 0.9800 . ?
C28 H28B 0.9800 . ?
C28 H28C 0.9800 . ?
C28 H28D 0.9800 . ?
C28 H28E 0.9800 . ?
C28 H28F 0.9800 . ?
C29 C30 1.395(13) . ?
C29 C34 1.392(13) . ?
C30 C31 1.387(13) . ?
C30 H30 0.9500 . ?
C31 C32 1.362(14) . ?
C31 H31 0.9500 . ?
C32 C33 1.373(14) . ?
C32 H32 0.9500 . ?
C33 C34 1.371(13) . ?
C33 H33 0.9500 . ?
C34 H34 0.9500 . ?
C35 C40 1.388(13) . ?
C35 C36 1.410(13) . ?
C36 C37 1.380(13) . ?
C36 H36 0.9500 . ?
C37 C38 1.364(14) . ?
C37 H37 0.9500 . ?
C38 C39 1.404(14) . ?
C38 H38 0.9500 . ?
C39 C40 1.377(13) . ?
C39 H39 0.9500 . ?
C40 H40 0.9500 . ?
C41 C42 1.399(13) . ?
C41 C46 1.400(14) . ?
C42 C43 1.392(13) . ?
C42 H42 0.9500 . ?
C43 C44 1.372(16) . ?
C43 H43 0.9500 . ?
C44 C45 1.379(16) . ?
C44 H44 0.9500 . ?
C45 C46 1.390(15) . ?
C45 H45 0.9500 . ?
C46 H46 0.9500 . ?
C51 C52 1.385(16) 3_765 ?
C51 C52 1.396(17) . ?
C51 H51 0.9500 . ?
C52 C51 1.385(16) 2_645 ?
C52 H52 0.9500 . ?
C61 C61 1.377(13) 15 ?
C61 C61 1.377(13) 14_455 ?
C61 H61 0.9500 . ?
C71 C72 1.3900 . ?
C71 C76 1.3900 . ?
C71 H71 0.9500 . ?
C72 C73 1.3900 . ?
C72 H72 0.9500 . ?
C73 C74 1.3900 . ?
C73 H73 0.9500 . ?
C74 C75 1.3900 . ?
C74 H74 0.9500 . ?
C75 C76 1.3900 . ?
C75 H75 0.9500 . ?
C76 H76 0.9500 . ?
C81 C82 1.382(2) 3_665 ?
C81 C82 1.4057 . ?
C81 H81 0.9500 . ?
C82 C81 1.382(2) 2_655 ?
C82 H82 0.9500 . ?
C91 C92 1.3900 . ?
C91 C96 1.3900 . ?
C91 H91 0.9500 . ?
C92 C93 1.3900 . ?
C92 H92 0.9500 . ?
C93 C94 1.3900 . ?
C93 H93 0.9500 . ?
C94 C95 1.3900 . ?
C94 H94 0.9500 . ?
C95 C96 1.3900 . ?
C95 H95 0.9500 . ?
C96 H96 0.9500 . ?

loop_
_geom_torsion_atom_site_label_1
_geom_torsion_atom_site_label_2
_geom_torsion_atom_site_label_3
_geom_torsion_atom_site_label_4
_geom_torsion
P Ru C1 H1 -119.1
